data_1568273
loop_
_publ_author_name
'Maeda, Takeshi'
'Oka, Taishi'
'Sakamaki, Daisuke'
'Fujiwara, Hideki'
'Suzuki, Naoya'
'Yagi, Shigeyuki'
'Konishi, Tatsuki'
'Kamada, Kenji'

_publ_section_title
;
 Unveiling a new aspect of oxocarbons: open-shell character of 4- and
 5-membered oxocarbon derivatives showing near-infrared absorption.
;
_journal_issue 8
_journal_name_full 'Chemical science'
_journal_page_first 1978
_journal_page_last 1985
_journal_paper_doi 10.1039/d2sc06612b
_journal_volume 14
_journal_year 2023
_chemical_formula_moiety 'C32 H42 O4'
_chemical_formula_sum 'C32 H42 O4'
_chemical_formula_weight 490.68
_chemical_name_systematic SQ1a
_space_group_crystal_system monoclinic
_space_group_IT_number 14
_space_group_name_Hall '-P 2ybc'
_space_group_name_H-M_alt 'P 1 21/c 1'
_atom_sites_solution_hydrogens geom
_atom_sites_solution_primary direct
_atom_sites_solution_secondary difmap
_audit_update_record
;
2022-08-04 deposited with the CCDC.	2023-01-16 downloaded from the CCDC.
;
_cell_angle_alpha 90.0000
_cell_angle_beta 90.782(6)
_cell_angle_gamma 90.0000
_cell_formula_units_Z 2
_cell_length_a 9.0911(8)
_cell_length_b 15.1646(10)
_cell_length_c 10.8715(8)
_cell_measurement_reflns_used 9014
_cell_measurement_temperature 296
_cell_measurement_theta_max 27.45
_cell_measurement_theta_min 3.20
_cell_volume 1498.6(2)
_computing_cell_refinement 'RAPID AUTO'
_computing_data_collection 'RAPID AUTO (Rigaku, ????)'
_computing_data_reduction 'RAPID AUTO'
_computing_molecular_graphics 'CrystalStructure 4.3'
_computing_publication_material 'CrystalStructure 4.3 (Rigaku, 2018)'
_computing_structure_refinement 'CRYSTALS (Carruthers, et al., 1999)'
_computing_structure_solution 'SIR2002 (Burla, et al., 2003)'
_diffrn_ambient_temperature 296
_diffrn_detector_area_resol_mean 10.000
_diffrn_measured_fraction_theta_full 0.994
_diffrn_measured_fraction_theta_max 0.994
_diffrn_measurement_device_type 'Rigaku R-AXIS RAPID'
_diffrn_measurement_method \w
_diffrn_radiation_type 'Mo K\a'
_diffrn_radiation_wavelength 0.71075
_diffrn_reflns_av_R_equivalents 0.0300
_diffrn_reflns_limit_h_max 11
_diffrn_reflns_limit_h_min -11
_diffrn_reflns_limit_k_max 19
_diffrn_reflns_limit_k_min -19
_diffrn_reflns_limit_l_max 12
_diffrn_reflns_limit_l_min -14
_diffrn_reflns_number 13804
_diffrn_reflns_theta_full 27.46
_diffrn_reflns_theta_max 27.46
_diffrn_reflns_theta_min 3.198
_diffrn_standards_number 0
_exptl_absorpt_coefficient_mu 0.070
_exptl_absorpt_correction_T_max 0.979
_exptl_absorpt_correction_T_min 0.716
_exptl_absorpt_correction_type multi-scan
_exptl_absorpt_process_details 'ABSCOR (Rigaku, 1995)'
_exptl_crystal_colour bronze
_exptl_crystal_density_diffrn 1.087
_exptl_crystal_density_method 'not measured'
_exptl_crystal_description block
_exptl_crystal_F_000 532.00
_exptl_crystal_size_max 0.500
_exptl_crystal_size_mid 0.400
_exptl_crystal_size_min 0.300
_refine_diff_density_max 0.221
_refine_diff_density_min -0.174
_refine_ls_extinction_method none
_refine_ls_goodness_of_fit_ref 1.130
_refine_ls_hydrogen_treatment constr
_refine_ls_number_parameters 184
_refine_ls_number_reflns 2158
_refine_ls_R_factor_gt 0.0466
_refine_ls_shift/su_max 0.000
_refine_ls_structure_factor_coef F
_refine_ls_weighting_details
;
    Chebychev polynomial with 3 parameters (Carruthers & Watkin, 1979)
    3.3573    2.4968    2.5006
;
_refine_ls_weighting_scheme calc
_refine_ls_wR_factor_ref 0.0548
_reflns_number_gt 2158
_reflns_number_total 3400
_reflns_threshold_expression F>3.0\s(F)
_cod_data_source_file d2sc06612b2.cif
_cod_data_source_block SQ1a
_cod_depositor_comments 'Adding full bibliography for 1568273--1568275.cif.'
_cod_original_cell_volume 1498.63(19)
_cod_database_code 1568273

loop_
_space_group_symop_id
_space_group_symop_operation_xyz
1 +X,+Y,+Z
2 -X,1/2+Y,1/2-Z
3 -X,-Y,-Z
4 +X,-1/2-Y,-1/2+Z

loop_
_atom_site_label
_atom_site_type_symbol
_atom_site_fract_x
_atom_site_fract_y
_atom_site_fract_z
_atom_site_U_iso_or_equiv
_atom_site_adp_type
_atom_site_occupancy
_atom_site_site_symmetry_multiplicity
_atom_site_calc_flag
_atom_site_refinement_flags
_atom_site_disorder_assembly
_atom_site_disorder_group
O1 O 0.39861(11) 0.20344(6) 0.84226(9) 0.0409(3) Uani 1 4 d . . .
O2 O 0.08006(13) 0.63969(7) 0.96944(13) 0.0613(4) Uani 1 4 d . . .
C1 C 0.47676(15) 0.27610(10) 0.80884(13) 0.0375(4) Uani 1 4 d . . .
C2 C 0.42608(16) 0.35732(10) 0.83234(14) 0.0413(4) Uani 1 4 d . . .
C3 C 0.28723(16) 0.37079(9) 0.89084(14) 0.0389(4) Uani 1 4 d . . .
C4 C 0.21134(15) 0.29226(9) 0.92439(14) 0.0401(4) Uani 1 4 d . . .
C5 C 0.26729(15) 0.21246(9) 0.90087(13) 0.0371(4) Uani 1 4 d . . .
C6 C 0.61535(16) 0.24931(11) 0.74296(14) 0.0442(4) Uani 1 4 d . . .
C7 C 0.7090(2) 0.32941(15) 0.7141(2) 0.0793(7) Uani 1 4 d . . .
C8 C 0.5686(2) 0.20360(14) 0.62369(17) 0.0632(6) Uani 1 4 d . . .
C9 C 0.7045(2) 0.18500(16) 0.82158(18) 0.0736(7) Uani 1 4 d . . .
C10 C 0.19938(17) 0.12364(10) 0.92760(16) 0.0455(4) Uani 1 4 d . . .
C11 C 0.0677(2) 0.13456(13) 1.0122(3) 0.0748(7) Uani 1 4 d . . .
C12 C 0.1505(3) 0.08241(15) 0.8055(2) 0.0771(7) Uani 1 4 d . . .
C13 C 0.3126(2) 0.06374(13) 0.9908(2) 0.0700(6) Uani 1 4 d . . .
C14 C 0.23260(17) 0.45532(10) 0.91173(15) 0.0434(4) Uani 1 4 d . . .
C15 C 0.09816(15) 0.47722(9) 0.96312(14) 0.0393(4) Uani 1 4 d . . .
C16 C 0.03548(15) 0.56420(9) 0.98687(14) 0.0413(4) Uani 1 4 d . . .
H1 H 0.48122 0.40652 0.80949 0.0497 Uiso 1 4 calc R . .
H2 H 0.12172 0.29625 0.96453 0.0483 Uiso 1 4 calc R . .
H3 H 0.73784 0.35909 0.79012 0.0956 Uiso 1 4 calc R . .
H4 H 0.79583 0.31082 0.67164 0.0955 Uiso 1 4 calc R . .
H5 H 0.65262 0.36934 0.66168 0.0956 Uiso 1 4 calc R . .
H6 H 0.51051 0.1521 0.64196 0.0763 Uiso 1 4 calc R . .
H7 H 0.5108 0.24367 0.57259 0.0761 Uiso 1 4 calc R . .
H8 H 0.65503 0.18593 0.58002 0.0757 Uiso 1 4 calc R . .
H9 H 0.73999 0.2152 0.8953 0.0887 Uiso 1 4 calc R . .
H10 H 0.64382 0.13571 0.84482 0.0885 Uiso 1 4 calc R . .
H11 H 0.78703 0.16375 0.77578 0.0883 Uiso 1 4 calc R . .
H12 H -0.00214 0.17594 0.97632 0.0904 Uiso 1 4 calc R . .
H13 H 0.0204 0.07813 1.02288 0.0902 Uiso 1 4 calc R . .
H14 H 0.1029 0.15627 1.09173 0.0904 Uiso 1 4 calc R . .
H15 H 0.07813 0.12045 0.76592 0.0926 Uiso 1 4 calc R . .
H16 H 0.23317 0.0755 0.75203 0.0922 Uiso 1 4 calc R . .
H17 H 0.1072 0.0254 0.82074 0.0924 Uiso 1 4 calc R . .
H18 H 0.26829 0.00821 1.0128 0.0838 Uiso 1 4 calc R . .
H19 H 0.39109 0.05321 0.93414 0.0840 Uiso 1 4 calc R . .
H20 H 0.35193 0.09216 1.0646 0.0841 Uiso 1 4 calc R . .
H21 H 0.29158 0.50274 0.88837 0.0521 Uiso 1 4 calc R . .

loop_
_atom_site_aniso_label
_atom_site_aniso_U_11
_atom_site_aniso_U_22
_atom_site_aniso_U_33
_atom_site_aniso_U_12
_atom_site_aniso_U_13
_atom_site_aniso_U_23
O1 0.0345(5) 0.0370(5) 0.0515(6) 0.0092(4) 0.0116(4) -0.0016(4)
O2 0.0474(7) 0.0310(6) 0.1065(10) 0.0019(5) 0.0338(7) 0.0018(6)
C1 0.0315(7) 0.0429(8) 0.0382(7) 0.0076(6) 0.0077(5) 0.0021(6)
C2 0.0335(7) 0.0405(8) 0.0503(9) 0.0049(6) 0.0138(6) 0.0049(6)
C3 0.0327(7) 0.0379(8) 0.0463(8) 0.0067(6) 0.0104(6) 0.0024(6)
C4 0.0309(7) 0.0372(7) 0.0524(9) 0.0050(6) 0.0115(6) 0.0020(6)
C5 0.0293(7) 0.0372(7) 0.0450(8) 0.0049(5) 0.0068(5) 0.0015(6)
C6 0.0351(7) 0.0541(9) 0.0437(9) 0.0137(7) 0.0122(6) 0.0008(7)
C7 0.0528(11) 0.0776(14) 0.1085(18) -0.0039(10) 0.0443(12) -0.0062(13)
C8 0.0532(10) 0.0877(14) 0.0491(10) 0.0186(9) 0.0123(8) -0.0090(9)
C9 0.0520(11) 0.1102(17) 0.0589(12) 0.0459(11) 0.0114(8) 0.0118(11)
C10 0.0397(8) 0.0331(8) 0.0638(10) 0.0012(6) 0.0050(7) -0.0007(7)
C11 0.0623(12) 0.0460(11) 0.1172(18) -0.0077(9) 0.0363(12) 0.0055(10)
C12 0.0844(15) 0.0605(12) 0.0862(15) -0.0163(11) -0.0083(12) -0.0098(11)
C13 0.0669(12) 0.0447(10) 0.0981(16) 0.0061(8) -0.0032(11) 0.0185(10)
C14 0.0352(8) 0.0324(7) 0.0631(10) 0.0027(6) 0.0188(7) 0.0042(6)
C15 0.0350(7) 0.0306(7) 0.0526(8) 0.0045(5) 0.0103(6) 0.0020(6)
C16 0.0330(7) 0.0346(8) 0.0566(9) 0.0049(6) 0.0144(7) 0.0006(6)

loop_
_atom_type_symbol
_atom_type_description
_atom_type_scat_dispersion_real
_atom_type_scat_dispersion_imag
_atom_type_scat_source
C C 0.0033 0.0016
;
International Tables for Crystallography
(Vol. C, Tables 4.2.6.8 and 6.1.1.4)
;
H H 0.0000 0.0000
;
International Tables for Crystallography
(Vol. C, Table 6.1.1.4)
;
O O 0.0106 0.0060
;
International Tables for Crystallography
(Vol. C, Tables 4.2.6.8 and 6.1.1.4)
;

loop_
_geom_angle_atom_site_label_1
_geom_angle_atom_site_label_2
_geom_angle_atom_site_label_3
_geom_angle
_geom_angle_publ_flag
_geom_angle_site_symmetry_1
_geom_angle_site_symmetry_3
C1 O1 C5 120.32(11) yes . .
O1 C1 C2 120.67(13) yes . .
O1 C1 C6 110.46(12) yes . .
C2 C1 C6 128.85(14) yes . .
C1 C2 C3 121.44(14) yes . .
C2 C3 C4 115.20(12) yes . .
C2 C3 C14 121.34(13) yes . .
C4 C3 C14 123.46(14) yes . .
C3 C4 C5 121.30(13) yes . .
O1 C5 C4 121.05(12) yes . .
O1 C5 C10 111.21(11) yes . .
C4 C5 C10 127.70(13) yes . .
C1 C6 C7 110.85(14) yes . .
C1 C6 C8 107.46(13) yes . .
C1 C6 C9 110.26(13) yes . .
C7 C6 C8 109.77(15) yes . .
C7 C6 C9 109.44(15) yes . .
C8 C6 C9 109.03(15) yes . .
C5 C10 C11 110.15(13) yes . .
C5 C10 C12 108.19(15) yes . .
C5 C10 C13 109.97(13) yes . .
C11 C10 C12 110.27(16) yes . .
C11 C10 C13 108.80(16) yes . .
C12 C10 C13 109.45(16) yes . .
C3 C14 C15 126.99(14) yes . .
C14 C15 C16 129.30(13) yes . .
C14 C15 C16 141.03(13) yes . 3_567
C16 C15 C16 89.66(11) yes . 3_567
O2 C16 C15 133.07(14) yes . .
O2 C16 C15 136.59(13) yes . 3_567
C15 C16 C15 90.34(11) yes . 3_567
C1 C2 H1 119.726 no . .
C3 C2 H1 118.833 no . .
C3 C4 H2 119.660 no . .
C5 C4 H2 119.030 no . .
C6 C7 H3 109.825 no . .
C6 C7 H4 109.318 no . .
C6 C7 H5 109.059 no . .
H3 C7 H4 109.233 no . .
H3 C7 H5 110.056 no . .
H4 C7 H5 109.333 no . .
C6 C8 H6 109.861 no . .
C6 C8 H7 110.102 no . .
C6 C8 H8 109.025 no . .
H6 C8 H7 109.302 no . .
H6 C8 H8 109.219 no . .
H7 C8 H8 109.313 no . .
C6 C9 H9 109.178 no . .
C6 C9 H10 109.983 no . .
C6 C9 H11 109.688 no . .
H9 C9 H10 109.454 no . .
H9 C9 H11 109.325 no . .
H10 C9 H11 109.197 no . .
C10 C11 H12 109.998 no . .
C10 C11 H13 109.291 no . .
C10 C11 H14 108.660 no . .
H12 C11 H13 109.350 no . .
H12 C11 H14 110.043 no . .
H13 C11 H14 109.481 no . .
C10 C12 H15 109.203 no . .
C10 C12 H16 110.465 no . .
C10 C12 H17 109.373 no . .
H15 C12 H16 109.105 no . .
H15 C12 H17 109.394 no . .
H16 C12 H17 109.283 no . .
C10 C13 H18 110.434 no . .
C10 C13 H19 108.178 no . .
C10 C13 H20 110.140 no . .
H18 C13 H19 109.257 no . .
H18 C13 H20 109.328 no . .
H19 C13 H20 109.482 no . .
C3 C14 H21 117.148 no . .
C15 C14 H21 115.855 no . .

loop_
_geom_bond_atom_site_label_1
_geom_bond_atom_site_label_2
_geom_bond_distance
_geom_bond_publ_flag
_geom_bond_site_symmetry_2
O1 C1 1.3631(17) yes .
O1 C5 1.3677(17) yes .
O2 C16 1.2299(18) yes .
C1 C2 1.341(2) yes .
C1 C6 1.513(2) yes .
C2 C3 1.436(2) yes .
C3 C4 1.426(2) yes .
C3 C14 1.394(2) yes .
C4 C5 1.3387(19) yes .
C5 C10 1.512(2) yes .
C6 C7 1.519(3) yes .
C6 C8 1.526(2) yes .
C6 C9 1.523(3) yes .
C10 C11 1.528(3) yes .
C10 C12 1.528(3) yes .
C10 C13 1.529(3) yes .
C14 C15 1.391(2) yes .
C15 C16 1.4612(19) yes .
C15 C16 1.478(2) yes 3_567
C2 H1 0.934 no .
C4 H2 0.931 no .
C7 H3 0.974 no .
C7 H4 0.962 no .
C7 H5 0.973 no .
C8 H6 0.965 no .
C8 H7 0.973 no .
C8 H8 0.962 no .
C9 H9 0.974 no .
C9 H10 0.964 no .
C9 H11 0.962 no .
C11 H12 0.971 no .
C11 H13 0.966 no .
C11 H14 0.975 no .
C12 H15 0.971 no .
C12 H16 0.962 no .
C12 H17 0.965 no .
C13 H18 0.965 no .
C13 H19 0.962 no .
C13 H20 0.975 no .
C14 H21 0.934 no .

loop_
_geom_contact_atom_site_label_1
_geom_contact_atom_site_label_2
_geom_contact_distance
_geom_contact_publ_flag
_geom_contact_site_symmetry_1
_geom_contact_site_symmetry_2
O1 C3 2.7855(17) no . .
O1 C8 2.852(2) no . .
O1 C9 2.807(2) no . .
O1 C12 2.931(3) no . .
O1 C13 2.782(2) no . .
O2 C4 3.0820(19) no . 3_567
O2 C14 3.1871(19) no . .
O2 C14 3.453(2) no . 3_567
O2 C16 3.3019(18) no . 3_567
C1 C4 2.746(2) no . .
C2 C5 2.738(2) no . .
C2 C7 2.922(3) no . .
C2 C8 3.513(3) no . .
C3 C16 3.384(2) no . 3_567
C4 C11 2.893(3) no . .
C4 C12 3.476(3) no . .
C4 C15 3.0191(19) no . .
C4 C16 3.281(2) no . 3_567
C14 C15 3.471(2) no . 3_567
O2 C8 3.501(2) no . 2_656
C1 C8 3.526(2) no . 4_566
C2 C8 3.529(2) no . 4_566
C8 O2 3.501(2) no . 2_646
C8 C1 3.526(2) no . 4_565
C8 C2 3.529(2) no . 4_565
C12 C16 3.591(3) no . 2_546
C16 C12 3.591(3) no . 2_556
O1 H1 3.1910 no . .
O1 H2 3.1899 no . .
O1 H6 2.5384 no . .
O1 H7 3.1763 no . .
O1 H9 3.1539 no . .
O1 H10 2.4543 no . .
O1 H15 3.2703 no . .
O1 H16 2.6360 no . .
O1 H19 2.4888 no . .
O1 H20 2.9830 no . .
O2 H2 2.2045 no . 3_567
O2 H12 2.9458 no . 3_567
O2 H14 3.5711 no . 3_567
O2 H21 2.9722 no . .
C1 H3 2.6967 no . .
C1 H4 3.3218 no . .
C1 H5 2.6804 no . .
C1 H6 2.6338 no . .
C1 H7 2.6374 no . .
C1 H8 3.2855 no . .
C1 H9 2.7206 no . .
C1 H10 2.6412 no . .
C1 H11 3.3190 no . .
C2 H2 3.2692 no . .
C2 H3 2.8775 no . .
C2 H5 2.7967 no . .
C2 H7 3.4054 no . .
C2 H21 2.5980 no . .
C4 H1 3.2659 no . .
C4 H12 2.6883 no . .
C4 H14 2.9297 no . .
C4 H15 3.3415 no . .
C4 H21 3.2987 no . .
C5 H12 2.6522 no . .
C5 H13 3.3209 no . .
C5 H14 2.7110 no . .
C5 H15 2.6434 no . .
C5 H16 2.6485 no . .
C5 H17 3.2999 no . .
C5 H18 3.3278 no . .
C5 H19 2.6867 no . .
C5 H20 2.6554 no . .
C6 H1 2.7781 no . .
C7 H1 2.6059 no . .
C7 H6 3.3260 no . .
C7 H7 2.6884 no . .
C7 H8 2.6607 no . .
C7 H9 2.6355 no . .
C7 H10 3.3201 no . .
C7 H11 2.6928 no . .
C8 H3 3.3355 no . .
C8 H4 2.6747 no . .
C8 H5 2.6576 no . .
C8 H9 3.3246 no . .
C8 H10 2.6948 no . .
C8 H11 2.6369 no . .
C9 H3 2.6798 no . .
C9 H4 2.6504 no . .
C9 H5 3.3221 no . .
C9 H6 2.6603 no . .
C9 H7 3.3299 no . .
C9 H8 2.6583 no . .
C10 H2 2.7421 no . .
C11 H2 2.5551 no . .
C11 H15 2.6886 no . .
C11 H16 3.3435 no . .
C11 H17 2.6871 no . .
C11 H18 2.6450 no . .
C11 H19 3.3094 no . .
C11 H20 2.7156 no . .
C12 H12 2.7309 no . .
C12 H13 2.6582 no . .
C12 H14 3.3410 no . .
C12 H18 2.7250 no . .
C12 H19 2.6174 no . .
C12 H20 3.3418 no . .
C13 H10 3.5924 no . .
C13 H12 3.3309 no . .
C13 H13 2.6929 no . .
C13 H14 2.6202 no . .
C13 H15 3.3341 no . .
C13 H16 2.6904 no . .
C13 H17 2.6735 no . .
C14 H1 2.6382 no . .
C14 H2 2.6796 no . .
C15 H2 2.7527 no . .
C16 H2 2.6116 no . 3_567
C16 H21 2.7394 no . .
C16 H21 3.4381 no . 3_567
H1 H3 2.4531 no . .
H1 H4 3.5566 no . .
H1 H5 2.3230 no . .
H1 H7 3.5809 no . .
H1 H21 2.4243 no . .
H2 H12 2.1487 no . .
H2 H13 3.4939 no . .
H2 H14 2.5405 no . .
H2 H15 3.4501 no . .
H2 H21 3.5931 no . .
H3 H7 3.5754 no . .
H3 H8 3.5542 no . .
H3 H9 2.4634 no . .
H3 H10 3.5458 no . .
H3 H11 3.0002 no . .
H4 H6 3.5500 no . .
H4 H7 2.9723 no . .
H4 H8 2.4865 no . .
H4 H9 2.8821 no . .
H4 H10 3.5464 no . .
H4 H11 2.5029 no . .
H5 H6 3.5440 no . .
H5 H7 2.4896 no . .
H5 H8 2.9198 no . .
H5 H9 3.5341 no . .
H5 H11 3.5652 no . .
H6 H9 3.5632 no . .
H6 H10 2.5142 no . .
H6 H11 2.8926 no . .
H6 H16 3.0366 no . .
H7 H10 3.5783 no . .
H7 H11 3.5360 no . .
H8 H9 3.5312 no . .
H8 H10 2.9809 no . .
H8 H11 2.4521 no . .
H10 H19 2.8014 no . .
H12 H15 2.5531 no . .
H12 H17 3.0177 no . .
H12 H18 3.5559 no . .
H12 H20 3.5794 no . .
H13 H15 2.9208 no . .
H13 H16 3.5453 no . .
H13 H17 2.4776 no . .
H13 H18 2.4943 no . .
H13 H19 3.5382 no . .
H13 H20 3.0492 no . .
H14 H15 3.5875 no . .
H14 H17 3.5528 no . .
H14 H18 2.8414 no . .
H14 H19 3.5163 no . .
H14 H20 2.4851 no . .
H15 H19 3.5124 no . .
H16 H18 3.0258 no . .
H16 H19 2.4530 no . .
H16 H20 3.5604 no . .
H17 H18 2.5473 no . .
H17 H19 2.8761 no . .
H17 H20 3.5836 no . .
O1 H7 2.8078 no . 4_566
O2 H3 3.0750 no . 3_667
O2 H4 3.2260 no . 2_656
O2 H8 2.5722 no . 2_656
O2 H9 3.1009 no . 3_667
O2 H11 2.9645 no . 2_656
O2 H15 2.9326 no . 2_556
C1 H7 2.8954 no . 4_566
C1 H8 3.3940 no . 4_566
C1 H20 3.4996 no . 4_565
C2 H6 3.4452 no . 4_566
C2 H7 3.1154 no . 4_566
C2 H8 3.4438 no . 4_566
C2 H20 3.0757 no . 4_565
C3 H6 3.3975 no . 4_566
C3 H7 3.3073 no . 4_566
C4 H7 3.1913 no . 4_566
C5 H7 2.9522 no . 4_566
C7 H9 3.5459 no . 4_565
C7 H17 3.4330 no . 2_656
C8 H9 3.1961 no . 4_565
C8 H21 3.3039 no . 2_646
C9 H7 3.4420 no . 4_566
C9 H8 3.4585 no . 4_566
C9 H12 3.1370 no . 1_655
C9 H15 3.5945 no . 1_655
C9 H18 3.4461 no . 3_657
C9 H21 3.5850 no . 2_646
C11 H4 3.1493 no . 4_466
C11 H9 3.4471 no . 1_455
C11 H13 3.3439 no . 3_557
C11 H17 3.4338 no . 3_557
C12 H11 3.5381 no . 1_455
C12 H13 3.4500 no . 3_557
C13 H5 3.3987 no . 2_646
C13 H7 3.5389 no . 4_566
C13 H10 3.5328 no . 3_657
C13 H19 3.3178 no . 3_657
C15 H16 3.4504 no . 4_566
C16 H3 3.3677 no . 3_667
C16 H8 3.4509 no . 2_656
C16 H15 3.0446 no . 2_556
C16 H16 3.5449 no . 2_556
H1 H20 2.8956 no . 4_565
H2 H15 3.5389 no . 4_566
H3 O2 3.0750 no . 3_667
H3 C16 3.3677 no . 3_667
H3 H8 3.3212 no . 4_566
H3 H16 3.3246 no . 2_656
H3 H17 3.1375 no . 2_656
H4 O2 3.2260 no . 2_646
H4 C11 3.1493 no . 4_665
H4 H9 3.0655 no . 4_565
H4 H12 2.8336 no . 4_665
H4 H13 3.1160 no . 4_665
H4 H14 2.9771 no . 4_665
H4 H17 3.3720 no . 2_656
H5 C13 3.3987 no . 2_656
H5 H9 3.2747 no . 4_565
H5 H10 3.4454 no . 4_565
H5 H16 3.4213 no . 2_656
H5 H17 3.2239 no . 2_656
H5 H18 2.9304 no . 2_656
H5 H19 3.0011 no . 2_656
H5 H20 2.9746 no . 4_565
H6 C2 3.4452 no . 4_565
H6 C3 3.3975 no . 4_565
H6 H21 2.9141 no . 2_646
H7 O1 2.8078 no . 4_565
H7 C1 2.8954 no . 4_565
H7 C2 3.1154 no . 4_565
H7 C3 3.3073 no . 4_565
H7 C4 3.1913 no . 4_565
H7 C5 2.9522 no . 4_565
H7 C9 3.4420 no . 4_565
H7 C13 3.5389 no . 4_565
H7 H9 2.9249 no . 4_565
H7 H10 3.3199 no . 4_565
H7 H19 3.5907 no . 4_565
H7 H20 2.8789 no . 4_565
H8 O2 2.5722 no . 2_646
H8 C1 3.3940 no . 4_565
H8 C2 3.4438 no . 4_565
H8 C9 3.4585 no . 4_565
H8 C16 3.4509 no . 2_646
H8 H3 3.3212 no . 4_565
H8 H9 2.6305 no . 4_565
H8 H21 2.8401 no . 2_646
H9 O2 3.1009 no . 3_667
H9 C7 3.5459 no . 4_566
H9 C8 3.1961 no . 4_566
H9 C11 3.4471 no . 1_655
H9 H4 3.0655 no . 4_566
H9 H5 3.2747 no . 4_566
H9 H7 2.9249 no . 4_566
H9 H8 2.6305 no . 4_566
H9 H12 2.5631 no . 1_655
H9 H13 3.5562 no . 1_655
H9 H18 3.5333 no . 3_657
H10 C13 3.5328 no . 3_657
H10 H5 3.4454 no . 4_566
H10 H7 3.3199 no . 4_566
H10 H12 3.5566 no . 1_655
H10 H18 2.7864 no . 3_657
H10 H20 3.5932 no . 3_657
H10 H21 3.2982 no . 2_646
H11 O2 2.9645 no . 2_646
H11 C12 3.5381 no . 1_655
H11 H12 2.8891 no . 1_655
H11 H15 2.7302 no . 1_655
H11 H18 3.5167 no . 3_657
H11 H21 3.1020 no . 2_646
H12 C9 3.1370 no . 1_455
H12 H4 2.8336 no . 4_466
H12 H9 2.5631 no . 1_455
H12 H10 3.5566 no . 1_455
H12 H11 2.8891 no . 1_455
H13 C11 3.3439 no . 3_557
H13 C12 3.4500 no . 3_557
H13 H4 3.1160 no . 4_466
H13 H9 3.5562 no . 1_455
H13 H13 2.4485 no . 3_557
H13 H17 2.5990 no . 3_557
H13 H18 2.9538 no . 3_557
H14 H4 2.9771 no . 4_466
H14 H17 3.4919 no . 3_557
H15 O2 2.9326 no . 2_546
H15 C9 3.5945 no . 1_455
H15 C16 3.0446 no . 2_546
H15 H2 3.5389 no . 4_565
H15 H11 2.7302 no . 1_455
H16 C15 3.4504 no . 4_565
H16 C16 3.5449 no . 2_546
H16 H3 3.3246 no . 2_646
H16 H5 3.4213 no . 2_646
H17 C7 3.4330 no . 2_646
H17 C11 3.4338 no . 3_557
H17 H3 3.1375 no . 2_646
H17 H4 3.3720 no . 2_646
H17 H5 3.2239 no . 2_646
H17 H13 2.5990 no . 3_557
H17 H14 3.4919 no . 3_557
H18 C9 3.4461 no . 3_657
H18 H5 2.9304 no . 2_646
H18 H9 3.5333 no . 3_657
H18 H10 2.7864 no . 3_657
H18 H11 3.5167 no . 3_657
H18 H13 2.9538 no . 3_557
H18 H19 3.2773 no . 3_657
H19 C13 3.3178 no . 3_657
H19 H5 3.0011 no . 2_646
H19 H7 3.5907 no . 4_566
H19 H18 3.2773 no . 3_657
H19 H19 2.9153 no . 3_657
H19 H20 3.2120 no . 3_657
H20 C1 3.4996 no . 4_566
H20 C2 3.0757 no . 4_566
H20 H1 2.8956 no . 4_566
H20 H5 2.9746 no . 4_566
H20 H7 2.8789 no . 4_566
H20 H10 3.5932 no . 3_657
H20 H19 3.2120 no . 3_657
H21 C8 3.3039 no . 2_656
H21 C9 3.5850 no . 2_656
H21 H6 2.9141 no . 2_656
H21 H8 2.8401 no . 2_656
H21 H10 3.2982 no . 2_656
H21 H11 3.1020 no . 2_656

loop_
_geom_torsion_atom_site_label_1
_geom_torsion_atom_site_label_2
_geom_torsion_atom_site_label_3
_geom_torsion_atom_site_label_4
_geom_torsion
_geom_torsion_publ_flag
_geom_torsion_site_symmetry_1
_geom_torsion_site_symmetry_2
_geom_torsion_site_symmetry_3
_geom_torsion_site_symmetry_4
C1 O1 C5 C4 1.37(18) no . . . .
C1 O1 C5 C10 179.29(10) no . . . .
C5 O1 C1 C2 -0.27(18) no . . . .
C5 O1 C1 C6 -178.57(10) no . . . .
O1 C1 C2 C3 -1.3(2) no . . . .
O1 C1 C6 C7 -175.63(10) no . . . .
O1 C1 C6 C8 64.42(14) no . . . .
O1 C1 C6 C9 -54.29(14) no . . . .
C2 C1 C6 C7 6.2(2) no . . . .
C2 C1 C6 C8 -113.70(16) no . . . .
C2 C1 C6 C9 127.59(15) no . . . .
C6 C1 C2 C3 176.66(12) no . . . .
C1 C2 C3 C4 1.7(2) no . . . .
C1 C2 C3 C14 -177.97(13) no . . . .
C2 C3 C4 C5 -0.6(2) no . . . .
C2 C3 C14 C15 177.51(13) no . . . .
C4 C3 C14 C15 -2.2(2) no . . . .
C14 C3 C4 C5 179.05(13) no . . . .
C3 C4 C5 O1 -0.9(2) no . . . .
C3 C4 C5 C10 -178.41(12) no . . . .
O1 C5 C10 C11 170.14(10) no . . . .
O1 C5 C10 C12 -69.26(14) no . . . .
O1 C5 C10 C13 50.23(15) no . . . .
C4 C5 C10 C11 -12.1(2) no . . . .
C4 C5 C10 C12 108.48(16) no . . . .
C4 C5 C10 C13 -132.02(15) no . . . .
C3 C14 C15 C16 -179.89(14) no . . . .
C3 C14 C15 C16 -0.6(3) no . . . 3_567
C14 C15 C16 O2 0.1(3) no . . . .
C14 C15 C16 C15 179.52(15) no . . . 3_567
C14 C15 C16 O2 1.2(3) no . . 3_567 3_567
C14 C15 C16 C15 -179.4(2) no . . 3_567 3_567
C16 C15 C16 O2 -179.39(17) no . . 3_567 3_567
C16 C15 C16 C15 -0.00(10) no . . 3_567 3_567
C16 C15 C16 O2 -179.42(16) no 3_567 . . .
C16 C15 C16 C15 0.00(10) no 3_567 . . 3_567
